data_1574464
loop_
_publ_author_name
'Ma, Xiu-Fang'
'Hou, Xin-Lan'
'Qin, Ye-Hui'
'Teng, Qian'
'Bao, Song-Song'
'Tian, Yu-Xi'
'Zheng, Li-Min'

_publ_section_title
;
 A thermally and photoresponsive luminescent single-molecule magnet based
 on dysprosium--anthracene: effect of temperature on anthracene
 photocycloaddition
;
_journal_issue 23
_journal_name_full 'Chemical Science'
_journal_page_first 10340
_journal_page_last 10348
_journal_paper_doi 10.1039/D5SC01302J
_journal_volume 16
_journal_year 2025
_chemical_formula_moiety 'C50 H52 Dy N5 O11 P2 Se2'
_chemical_formula_sum 'C50 H52 Dy N5 O11 P2 Se2'
_chemical_formula_weight 1283.376
_space_group_crystal_system triclinic
_space_group_IT_number 2
_space_group_name_Hall '-P 1'
_space_group_name_H-M_alt 'P -1'
_symmetry_Int_Tables_number 2
_atom_sites_solution_primary iterative
_audit_creation_date 2024-05-30
_audit_creation_method
;
Olex2 1.5
(compiled 2023.03.06 svn.rbb2c1857 for OlexSys, GUI svn.r6748)
;
_audit_update_record
;
2025-02-05 deposited with the CCDC.	2025-04-21 downloaded from the CCDC.
;
_cell_angle_alpha 90.315(2)
_cell_angle_beta 92.411(2)
_cell_angle_gamma 112.001(2)
_cell_formula_units_Z 2
_cell_length_a 9.6729(5)
_cell_length_b 11.1667(6)
_cell_length_c 25.6156(16)
_cell_measurement_reflns_used 9982
_cell_measurement_temperature 193.00
_cell_measurement_theta_max 26.91
_cell_measurement_theta_min 3.01
_cell_volume 2562.4(3)
_computing_cell_refinement 'SAINT v8.37A (Bruker, 2015)'
_computing_data_reduction 'SAINT v8.37A (Bruker, 2015)'
_computing_molecular_graphics 'Olex2 1.5 (Dolomanov et al., 2009)'
_computing_publication_material 'Olex2 1.5 (Dolomanov et al., 2009)'
_computing_structure_refinement 'olex2.refine 1.5 (Bourhis et al., 2015)'
_computing_structure_solution 'olex2.solve 1.5 (Bourhis et al., 2015)'
_diffrn_ambient_temperature 193.00
_diffrn_measured_fraction_theta_full 0.9826
_diffrn_measured_fraction_theta_max 0.9805
_diffrn_measurement_device_type 'Bruker APEX-II CCD'
_diffrn_measurement_method '\f and \w scans'
_diffrn_radiation_type 'Mo K\a'
_diffrn_radiation_wavelength 0.71073
_diffrn_reflns_av_R_equivalents 0.0426
_diffrn_reflns_av_unetI/netI 0.0569
_diffrn_reflns_Laue_measured_fraction_full 0.9826
_diffrn_reflns_Laue_measured_fraction_max 0.9805
_diffrn_reflns_limit_h_max 12
_diffrn_reflns_limit_h_min -12
_diffrn_reflns_limit_k_max 14
_diffrn_reflns_limit_k_min -12
_diffrn_reflns_limit_l_max 33
_diffrn_reflns_limit_l_min -32
_diffrn_reflns_number 23635
_diffrn_reflns_point_group_measured_fraction_full 0.9826
_diffrn_reflns_point_group_measured_fraction_max 0.9805
_diffrn_reflns_theta_full 25.2417
_diffrn_reflns_theta_max 27.52
_diffrn_reflns_theta_min 1.97
_diffrn_source_current 40.0
_diffrn_source_power 1.8
_diffrn_source_voltage 45.0
_diffrn_standards_number 0
_exptl_absorpt_coefficient_mu 3.005
_exptl_absorpt_correction_T_max 0.7456
_exptl_absorpt_correction_T_min 0.5816
_exptl_absorpt_process_details
;
SADABS-2016/2 (Bruker,2016/2) was used for absorption correction.
wR2(int) was 0.1035 before and 0.0564 after correction.
The Ratio of minimum to maximum transmission is 0.7800.
The \l/2 correction factor is Not present.
;
_exptl_crystal_colour yellow
_exptl_crystal_density_diffrn 1.663
_exptl_crystal_description block
_exptl_crystal_F_000 1283.183
_refine_diff_density_max 1.1970
_refine_diff_density_min -1.1211
_refine_diff_density_rms 0.1288
_refine_ls_d_res_high 0.7692
_refine_ls_d_res_low 10.3508
_refine_ls_goodness_of_fit_ref 1.0398
_refine_ls_hydrogen_treatment constr
_refine_ls_matrix_type full
_refine_ls_number_constraints 90
_refine_ls_number_parameters 644
_refine_ls_number_reflns 11583
_refine_ls_number_restraints 0
_refine_ls_restrained_S_all 1.0398
_refine_ls_R_factor_all 0.0409
_refine_ls_R_factor_gt 0.0363
_refine_ls_shift/su_max -0.0008
_refine_ls_shift/su_mean 0.0001
_refine_ls_structure_factor_coef Fsqd
_refine_ls_weighting_details 'w=1/[\s^2^(Fo^2^)+(0.0380P)^2^+3.7551P] where P=(Fo^2^+2Fc^2^)/3'
_refine_ls_weighting_scheme calc
_refine_ls_wR_factor_gt 0.0943
_refine_ls_wR_factor_ref 0.0974
_reflns_Friedel_coverage 0.0
_reflns_limit_h_max 12
_reflns_limit_h_min -12
_reflns_limit_k_max 14
_reflns_limit_k_min -14
_reflns_limit_l_max 33
_reflns_limit_l_min 0
_reflns_number_gt 10516
_reflns_number_total 11583
_reflns_threshold_expression I>=2u(I)
_cod_data_source_file d5sc01302j2.cif
_cod_data_source_block y_a
_cod_depositor_comments 'Adding full bibliography for 1574464--1574468.cif.'
_cod_database_code 1574464
_olex2_refinement_description
;
1.a Secondary CH2 refined with riding coordinates:
 C20(H20a,H20b), C1(H1a,H1b), C37(H37a,H37b), C18(H18a,H18b), C35(H35a,H35b),
 C16(H16a,H16b)
1.b Aromatic/amide H refined with riding coordinates:
 N3(H3), N4(H4), C42(H42), C4(H4a), C33(H33), C49(H49), C32(H32), C47(H47),
 C14(H14), C50(H50), C26(H26), C11(H11), C23(H23), C44(H44), C48(H48), C28(H28),
  C43(H43), C12(H12), C45(H45), C30(H30), C9(H9), C13(H13), C7(H7), C25(H25),
 C31(H31), C5(H5), C6(H6), C24(H24)
1.c Idealised Me refined as rotating group:
 C38(H38a,H38b,H38c), C36(H36a,H36b,H36c), C19(H19a,H19b,H19c), C17(H17a,H17b,
 H17c)
;
_olex2_submission_special_instructions 'No special instructions were received'

loop_
_space_group_symop_id
_space_group_symop_operation_xyz
1 x,y,z
2 -x,-y,-z

loop_
_atom_site_label
_atom_site_type_symbol
_atom_site_fract_x
_atom_site_fract_y
_atom_site_fract_z
_atom_site_U_iso_or_equiv
_atom_site_adp_type
_atom_site_occupancy
_atom_site_refinement_flags_posn
Dy1 Dy 0.395560(16) 0.292775(13) 0.750921(6) 0.02205(6) Uani 1.000000 .
Se1 Se 0.00884(4) -0.12245(4) 0.839919(15) 0.03365(9) Uani 1.000000 .
Se2 Se 0.01341(5) -0.13930(4) 0.662426(17) 0.03999(10) Uani 1.000000 .
P2 P 0.52941(10) 0.34300(9) 0.61484(4) 0.02904(18) Uani 1.000000 .
P1 P 0.48171(10) 0.35354(9) 0.89243(4) 0.02913(18) Uani 1.000000 .
O9 O 0.6613(3) 0.4515(2) 0.75825(11) 0.0317(5) Uani 1.000000 .
O10 O 0.4994(3) 0.5395(2) 0.74480(10) 0.0298(5) Uani 1.000000 .
O1 O 0.4474(3) 0.3717(2) 0.83676(10) 0.0322(5) Uani 1.000000 .
O6 O 0.6989(3) 0.4336(3) 0.61177(11) 0.0390(6) Uani 1.000000 .
O4 O 0.4856(3) 0.3481(3) 0.66848(11) 0.0418(7) Uani 1.000000 .
O8 O 0.1988(3) 0.3500(3) 0.73679(12) 0.0389(6) Uani 1.000000 .
O7 O 0.5342(3) 0.1750(3) 0.76591(13) 0.0424(7) Uani 1.000000 .
O2 O 0.3736(4) 0.3801(3) 0.93036(12) 0.0450(7) Uani 1.000000 .
O3 O 0.6382(4) 0.4489(3) 0.91298(13) 0.0554(9) Uani 1.000000 .
N5 N 0.6340(3) 0.5513(3) 0.74928(13) 0.0296(6) Uani 1.000000 .
O11 O 0.7361(3) 0.6564(3) 0.74515(15) 0.0514(9) Uani 1.000000 .
O5 O 0.4402(3) 0.3912(3) 0.57334(12) 0.0423(6) Uani 1.000000 .
N3 N 0.0374(4) 0.6309(3) 0.75901(15) 0.0419(8) Uani 1.000000 .
H3 H 0.0022(4) 0.6921(3) 0.76381(15) 0.0503(10) Uiso 1.000000 R
C20 C 0.5012(4) 0.1824(3) 0.59283(13) 0.0273(7) Uani 1.000000 .
H20a H 0.5286(4) 0.1372(3) 0.62223(13) 0.0328(8) Uiso 1.000000 R
H20b H 0.3934(4) 0.1360(3) 0.58406(13) 0.0328(8) Uiso 1.000000 R
C40 C 0.1581(4) 0.0120(3) 0.68012(13) 0.0286(7) Uani 1.000000 .
C3 C 0.5062(4) 0.1685(3) 1.00491(14) 0.0284(7) Uani 1.000000 .
C34 C 0.7305(4) 0.1679(3) 0.55411(15) 0.0299(7) Uani 1.000000 .
C41 C 0.5846(4) 0.0865(4) 0.75840(14) 0.0324(8) Uani 1.000000 .
N4 N 0.6910(7) -0.1078(5) 0.74664(15) 0.0698(16) Uani 1.000000 .
H4 H 0.7252(7) -0.1703(5) 0.74415(15) 0.0838(19) Uiso 1.000000 R
C21 C 0.5873(4) 0.1720(3) 0.54602(13) 0.0276(7) Uani 1.000000 .
N1 N 0.2169(4) 0.1258(4) 0.80357(14) 0.0434(8) Uani 1.000000 .
C46 C 0.1486(4) 0.4388(3) 0.74421(14) 0.0286(7) Uani 1.000000 .
C39 C 0.1371(4) 0.0290(3) 0.81800(13) 0.0276(7) Uani 1.000000 .
C15 C 0.7035(4) 0.1768(3) 0.94607(14) 0.0300(7) Uani 1.000000 .
C42 C 0.4888(6) -0.0454(4) 0.75381(16) 0.0418(9) Uani 1.000000 .
H42 H 0.3838(6) -0.0687(4) 0.75455(16) 0.0501(11) Uiso 1.000000 R
N2 N 0.2497(4) 0.1095(3) 0.69212(15) 0.0436(8) Uani 1.000000 .
C4 C 0.3641(4) 0.1725(4) 1.01620(15) 0.0331(8) Uani 1.000000 .
H4a H 0.3024(4) 0.1840(4) 0.98842(15) 0.0398(9) Uiso 1.000000 R
C2 C 0.5606(4) 0.1802(3) 0.95422(13) 0.0264(6) Uani 1.000000 .
C22 C 0.5235(4) 0.1668(3) 0.49521(13) 0.0282(7) Uani 1.000000 .
C33 C 0.8017(4) 0.1732(4) 0.60463(16) 0.0359(8) Uani 1.000000 .
H33 H 0.7527(4) 0.1836(4) 0.63470(16) 0.0430(10) Uiso 1.000000 R
C1 C 0.4650(4) 0.1920(3) 0.90745(13) 0.0281(7) Uani 1.000000 .
H1a H 0.4916(4) 0.1534(3) 0.87643(13) 0.0338(8) Uiso 1.000000 R
H1b H 0.3592(4) 0.1404(3) 0.91389(13) 0.0338(8) Uiso 1.000000 R
C49 C -0.0201(4) 0.5449(4) 0.71932(17) 0.0379(9) Uani 1.000000 .
H49 H -0.0982(4) 0.5506(4) 0.69693(17) 0.0455(10) Uiso 1.000000 R
C32 C 0.9370(5) 0.1637(4) 0.61082(19) 0.0435(9) Uani 1.000000 .
H32 H 0.9809(5) 0.1667(4) 0.64491(19) 0.0522(11) Uiso 1.000000 R
C47 C 0.2040(5) 0.5315(4) 0.78511(17) 0.0409(9) Uani 1.000000 .
H47 H 0.2814(5) 0.5290(4) 0.80861(17) 0.0491(11) Uiso 1.000000 R
C27 C 0.6065(4) 0.1554(3) 0.45111(14) 0.0334(8) Uani 1.000000 .
C14 C 0.7675(4) 0.1896(4) 0.89632(17) 0.0392(9) Uani 1.000000 .
H14 H 0.7148(4) 0.2055(4) 0.86673(17) 0.0471(10) Uiso 1.000000 R
C50 C 0.0328(4) 0.4498(4) 0.71109(16) 0.0329(8) Uani 1.000000 .
H50 H -0.0082(4) 0.3899(4) 0.68278(16) 0.0395(9) Uiso 1.000000 R
C26 C 0.5398(5) 0.1488(4) 0.39942(16) 0.0449(10) Uani 1.000000 .
H26 H 0.5944(5) 0.1437(4) 0.37007(16) 0.0539(12) Uiso 1.000000 R
C11 C 0.9301(5) 0.1475(4) 0.9813(2) 0.0447(10) Uani 1.000000 .
H11 H 0.9873(5) 0.1340(4) 1.0101(2) 0.0537(12) Uiso 1.000000 R
C23 C 0.3778(4) 0.1687(4) 0.48422(15) 0.0347(8) Uani 1.000000 .
H23 H 0.3205(4) 0.1763(4) 0.51236(15) 0.0416(9) Uiso 1.000000 R
C8 C 0.5952(4) 0.1520(3) 1.04856(15) 0.0336(8) Uani 1.000000 .
C10 C 0.7893(4) 0.1575(3) 0.99021(16) 0.0340(8) Uani 1.000000 .
C44 C 0.7387(5) 0.1147(5) 0.75449(16) 0.0416(9) Uani 1.000000 .
H44 H 0.8079(5) 0.2017(5) 0.75596(16) 0.0499(11) Uiso 1.000000 R
C48 C 0.1461(5) 0.6256(4) 0.79107(18) 0.0432(10) Uani 1.000000 .
H48 H 0.1847(5) 0.6881(4) 0.81866(18) 0.0519(11) Uiso 1.000000 R
C28 C 0.7470(5) 0.1506(4) 0.45948(16) 0.0381(9) Uani 1.000000 .
H28 H 0.8012(5) 0.1438(4) 0.43029(16) 0.0457(11) Uiso 1.000000 R
C29 C 0.8097(4) 0.1555(3) 0.50920(16) 0.0340(8) Uani 1.000000 .
C43 C 0.5453(8) -0.1380(5) 0.74841(18) 0.0610(15) Uani 1.000000 .
H43 H 0.4797(8) -0.2261(5) 0.74585(18) 0.0732(18) Uiso 1.000000 R
C12 C 0.9825(5) 0.1569(4) 0.9335(2) 0.0512(12) Uani 1.000000 .
H12 H 1.0752(5) 0.1484(4) 0.9286(2) 0.0614(14) Uiso 1.000000 R
C45 C 0.7874(7) 0.0143(7) 0.74851(17) 0.0616(16) Uani 1.000000 .
H45 H 0.8909(7) 0.0325(7) 0.74569(17) 0.0739(19) Uiso 1.000000 R
C30 C 0.9528(5) 0.1463(4) 0.51787(19) 0.0444(10) Uani 1.000000 .
H30 H 1.0063(5) 0.1379(4) 0.48871(19) 0.0533(12) Uiso 1.000000 R
C37 C 0.7607(5) 0.4959(5) 0.5629(2) 0.0557(13) Uani 1.000000 .
H37a H 0.7320(5) 0.5711(5) 0.5566(2) 0.0668(15) Uiso 1.000000 R
H37b H 0.7210(5) 0.4341(5) 0.5330(2) 0.0668(15) Uiso 1.000000 R
C9 C 0.7349(5) 0.1466(4) 1.03980(16) 0.0378(8) Uani 1.000000 .
H9 H 0.7935(5) 0.1351(4) 1.06859(16) 0.0454(10) Uiso 1.000000 R
C13 C 0.9008(5) 0.1796(4) 0.8900(2) 0.0467(10) Uani 1.000000 .
H13 H 0.9400(5) 0.1879(4) 0.8562(2) 0.0561(12) Uiso 1.000000 R
C7 C 0.5405(5) 0.1403(4) 1.09974(16) 0.0420(9) Uani 1.000000 .
H7 H 0.5997(5) 0.1293(4) 1.12847(16) 0.0504(11) Uiso 1.000000 R
C25 C 0.4030(6) 0.1497(4) 0.39176(16) 0.0489(11) Uani 1.000000 .
H25 H 0.3607(6) 0.1434(4) 0.35722(16) 0.0587(13) Uiso 1.000000 R
C31 C 1.0132(5) 0.1494(4) 0.5665(2) 0.0494(11) Uani 1.000000 .
H31 H 1.1075(5) 0.1419(4) 0.5712(2) 0.0593(13) Uiso 1.000000 R
C5 C 0.3156(5) 0.1602(4) 1.06548(16) 0.0411(9) Uani 1.000000 .
H5 H 0.2201(5) 0.1620(4) 1.07150(16) 0.0493(11) Uiso 1.000000 R
C6 C 0.4047(6) 0.1448(4) 1.10804(17) 0.0490(11) Uani 1.000000 .
H6 H 0.3697(6) 0.1376(4) 1.14244(17) 0.0588(13) Uiso 1.000000 R
C24 C 0.3202(5) 0.1599(4) 0.43476(17) 0.0424(9) Uani 1.000000 .
H24 H 0.2229(5) 0.1606(4) 0.42871(17) 0.0509(11) Uiso 1.000000 R
C38 C 0.9225(6) 0.5378(6) 0.5678(2) 0.0670(15) Uani 1.000000 .
H38a H 0.9656(6) 0.579(4) 0.5355(7) 0.101(2) Uiso 1.000000 GR
H38b H 0.9609(7) 0.600(3) 0.5972(11) 0.101(2) Uiso 1.000000 GR
H38c H 0.9499(6) 0.4628(8) 0.5739(17) 0.101(2) Uiso 1.000000 GR
C18 C 0.7582(5) 0.5259(6) 0.8825(2) 0.0646(16) Uani 1.000000 .
H18a H 0.7620(5) 0.4761(6) 0.8508(2) 0.0776(19) Uiso 1.000000 R
H18b H 0.7407(5) 0.6038(6) 0.8711(2) 0.0776(19) Uiso 1.000000 R
C36 C 0.2666(7) 0.4896(6) 0.5954(3) 0.079(2) Uani 1.000000 .
H36a H 0.1988(8) 0.443(4) 0.5662(9) 0.118(3) Uiso 1.000000 GR
H36b H 0.242(2) 0.438(4) 0.6269(12) 0.118(3) Uiso 1.000000 GR
H36c H 0.2557(16) 0.5722(6) 0.602(2) 0.118(3) Uiso 1.000000 GR
C35 C 0.4203(6) 0.5136(4) 0.5827(2) 0.0551(12) Uani 1.000000 .
H35a H 0.4890(6) 0.5622(4) 0.6119(2) 0.0661(15) Uiso 1.000000 R
H35b H 0.4453(6) 0.5667(4) 0.5511(2) 0.0661(15) Uiso 1.000000 R
C16 C 0.3679(7) 0.5081(5) 0.9363(2) 0.0615(14) Uani 1.000000 .
H16a H 0.4371(7) 0.5557(5) 0.9656(2) 0.0738(17) Uiso 1.000000 R
H16b H 0.4005(7) 0.5570(5) 0.9041(2) 0.0738(17) Uiso 1.000000 R
C19 C 0.8986(6) 0.5643(7) 0.9118(3) 0.086(2) Uani 1.000000 .
H19a H 0.9803(7) 0.604(5) 0.8885(5) 0.128(3) Uiso 1.000000 GR
H19b H 0.902(2) 0.626(4) 0.9395(13) 0.128(3) Uiso 1.000000 GR
H19c H 0.909(3) 0.4882(10) 0.9275(18) 0.128(3) Uiso 1.000000 GR
C17 C 0.2232(7) 0.4987(6) 0.9462(4) 0.101(3) Uani 1.000000 .
H17a H 0.1560(15) 0.457(6) 0.9161(10) 0.151(4) Uiso 1.000000 GR
H17b H 0.189(3) 0.447(5) 0.9773(15) 0.151(4) Uiso 1.000000 GR
H17c H 0.2229(15) 0.5854(7) 0.952(3) 0.151(4) Uiso 1.000000 GR

loop_
_atom_site_aniso_label
_atom_site_aniso_U_11
_atom_site_aniso_U_22
_atom_site_aniso_U_33
_atom_site_aniso_U_12
_atom_site_aniso_U_13
_atom_site_aniso_U_23
Dy1 0.02312(8) 0.01841(8) 0.02795(9) 0.01156(6) 0.00174(6) -0.00032(5)
Se1 0.03744(19) 0.02824(19) 0.0343(2) 0.01057(15) 0.00690(15) 0.00436(14)
Se2 0.0406(2) 0.0308(2) 0.0403(2) 0.00419(16) 0.00053(17) -0.00270(16)
P2 0.0334(4) 0.0275(4) 0.0252(4) 0.0099(4) 0.0044(3) -0.0031(3)
P1 0.0320(4) 0.0251(4) 0.0271(5) 0.0074(4) -0.0012(3) -0.0001(3)
O9 0.0306(12) 0.0220(12) 0.0468(16) 0.0145(10) 0.0039(11) 0.0019(10)
O10 0.0269(11) 0.0240(12) 0.0413(15) 0.0125(10) 0.0033(10) -0.0015(10)
O1 0.0419(14) 0.0310(13) 0.0248(13) 0.0152(11) -0.0015(10) -0.0011(10)
O6 0.0375(14) 0.0361(15) 0.0363(15) 0.0053(12) 0.0054(11) 0.0002(11)
O4 0.0523(17) 0.0339(15) 0.0329(15) 0.0081(13) 0.0136(13) -0.0054(11)
O8 0.0306(13) 0.0347(14) 0.0600(18) 0.0224(12) 0.0006(12) -0.0004(13)
O7 0.0413(15) 0.0250(13) 0.069(2) 0.0223(12) -0.0031(14) -0.0048(13)
O2 0.070(2) 0.0305(15) 0.0405(16) 0.0249(14) 0.0156(14) 0.0040(12)
O3 0.0455(17) 0.0497(19) 0.0496(19) -0.0051(14) -0.0115(14) 0.0061(15)
N5 0.0284(14) 0.0224(14) 0.0412(17) 0.0125(12) 0.0069(12) -0.0013(12)
O11 0.0307(13) 0.0173(13) 0.105(3) 0.0067(11) 0.0134(16) 0.0021(14)
O5 0.0503(16) 0.0348(15) 0.0450(17) 0.0203(13) -0.0055(13) -0.0032(12)
N3 0.0423(18) 0.0381(18) 0.058(2) 0.0283(16) 0.0103(16) 0.0021(16)
C20 0.0328(16) 0.0250(16) 0.0237(16) 0.0102(14) 0.0024(13) -0.0013(12)
C40 0.0342(17) 0.0299(18) 0.0236(17) 0.0144(15) 0.0003(13) -0.0025(13)
C3 0.0365(17) 0.0172(15) 0.0280(17) 0.0066(13) -0.0024(14) -0.0031(12)
C34 0.0323(17) 0.0208(16) 0.0355(19) 0.0084(13) 0.0049(14) -0.0016(13)
C41 0.044(2) 0.0341(19) 0.0312(19) 0.0290(17) 0.0024(15) 0.0047(14)
N4 0.144(5) 0.080(3) 0.030(2) 0.095(4) -0.007(2) -0.0077(19)
C21 0.0330(17) 0.0232(16) 0.0247(17) 0.0080(13) 0.0037(13) -0.0020(12)
N1 0.0404(18) 0.0365(19) 0.045(2) 0.0046(15) 0.0036(15) 0.0040(15)
C46 0.0264(15) 0.0258(17) 0.0358(19) 0.0122(13) 0.0040(14) 0.0005(14)
C39 0.0273(15) 0.0284(17) 0.0261(17) 0.0097(14) -0.0005(13) -0.0005(13)
C15 0.0318(17) 0.0235(16) 0.0331(19) 0.0093(14) -0.0035(14) -0.0062(13)
C42 0.063(3) 0.0261(19) 0.036(2) 0.0169(18) 0.0041(19) 0.0021(15)
N2 0.0471(19) 0.0338(18) 0.044(2) 0.0094(16) -0.0023(16) -0.0078(15)
C4 0.0378(19) 0.0278(18) 0.0318(19) 0.0099(15) 0.0021(15) -0.0004(14)
C2 0.0294(16) 0.0199(15) 0.0278(17) 0.0073(13) -0.0032(13) -0.0029(12)
C22 0.0351(17) 0.0202(15) 0.0264(17) 0.0066(13) 0.0038(14) -0.0001(12)
C33 0.040(2) 0.0325(19) 0.037(2) 0.0160(16) 0.0010(16) -0.0030(15)
C1 0.0323(17) 0.0283(17) 0.0255(17) 0.0134(14) -0.0006(13) -0.0023(13)
C49 0.0352(18) 0.043(2) 0.045(2) 0.0261(17) 0.0037(16) 0.0073(18)
C32 0.040(2) 0.039(2) 0.053(3) 0.0180(18) -0.0048(18) 0.0003(19)
C47 0.0362(19) 0.053(3) 0.042(2) 0.0275(19) 0.0003(17) -0.0059(18)
C27 0.046(2) 0.0212(16) 0.0268(18) 0.0052(15) 0.0090(15) -0.0001(13)
C14 0.0349(19) 0.039(2) 0.042(2) 0.0130(16) 0.0016(16) -0.0053(17)
C50 0.0283(16) 0.0298(18) 0.044(2) 0.0149(14) 0.0013(15) -0.0013(15)
C26 0.064(3) 0.033(2) 0.0255(19) 0.0038(19) 0.0097(18) 0.0003(15)
C11 0.036(2) 0.033(2) 0.065(3) 0.0148(17) -0.0156(19) -0.0112(19)
C23 0.0381(19) 0.0282(18) 0.033(2) 0.0068(15) -0.0002(15) -0.0014(14)
C8 0.045(2) 0.0219(17) 0.0308(19) 0.0101(15) -0.0077(15) -0.0026(13)
C10 0.0311(17) 0.0227(17) 0.046(2) 0.0090(14) -0.0088(15) -0.0066(15)
C44 0.042(2) 0.057(3) 0.036(2) 0.030(2) 0.0001(17) 0.0012(18)
C48 0.038(2) 0.039(2) 0.055(3) 0.0173(18) 0.0028(18) -0.0129(19)
C28 0.045(2) 0.0279(18) 0.039(2) 0.0081(16) 0.0196(17) -0.0008(15)
C29 0.0347(18) 0.0220(17) 0.043(2) 0.0064(14) 0.0135(16) -0.0006(14)
C43 0.124(5) 0.041(3) 0.034(2) 0.050(3) -0.006(3) -0.0021(18)
C12 0.0291(19) 0.043(2) 0.081(4) 0.0139(18) -0.005(2) -0.016(2)
C45 0.074(3) 0.115(5) 0.031(2) 0.076(4) -0.002(2) -0.003(3)
C30 0.038(2) 0.036(2) 0.061(3) 0.0149(17) 0.016(2) 0.0004(19)
C37 0.049(3) 0.053(3) 0.058(3) 0.010(2) 0.014(2) 0.020(2)
C9 0.043(2) 0.0264(18) 0.041(2) 0.0119(16) -0.0141(17) -0.0005(15)
C13 0.035(2) 0.046(2) 0.056(3) 0.0122(18) 0.0057(19) -0.013(2)
C7 0.059(3) 0.031(2) 0.029(2) 0.0090(18) -0.0047(18) 0.0011(15)
C25 0.067(3) 0.042(2) 0.026(2) 0.008(2) -0.0074(19) 0.0011(17)
C31 0.033(2) 0.043(2) 0.073(3) 0.0155(18) 0.003(2) -0.001(2)
C5 0.048(2) 0.035(2) 0.038(2) 0.0115(18) 0.0118(18) -0.0020(16)
C6 0.073(3) 0.037(2) 0.031(2) 0.012(2) 0.008(2) -0.0006(17)
C24 0.044(2) 0.035(2) 0.039(2) 0.0063(17) -0.0107(17) 0.0021(17)
C38 0.047(3) 0.070(4) 0.069(4) 0.002(3) 0.015(3) 0.009(3)
C18 0.044(2) 0.067(4) 0.059(3) -0.007(2) -0.003(2) 0.019(3)
C36 0.064(3) 0.048(3) 0.133(6) 0.030(3) 0.022(4) 0.012(3)
C35 0.054(3) 0.032(2) 0.083(4) 0.020(2) 0.003(2) 0.007(2)
C16 0.083(4) 0.035(2) 0.074(4) 0.031(3) 0.015(3) -0.002(2)
C19 0.051(3) 0.070(4) 0.108(5) -0.008(3) -0.015(3) 0.029(4)
C17 0.067(4) 0.038(3) 0.200(9) 0.020(3) 0.043(5) -0.005(4)

loop_
_atom_type_symbol
_atom_type_scat_dispersion_real
_atom_type_scat_dispersion_imag
_atom_type_scat_Cromer_Mann_a1
_atom_type_scat_Cromer_Mann_a2
_atom_type_scat_Cromer_Mann_a3
_atom_type_scat_Cromer_Mann_a4
_atom_type_scat_Cromer_Mann_b1
_atom_type_scat_Cromer_Mann_b2
_atom_type_scat_Cromer_Mann_b3
_atom_type_scat_Cromer_Mann_b4
_atom_type_scat_Cromer_Mann_c
_atom_type_scat_source
_atom_type_scat_dispersion_source
C 0.00347 0.00161 2.31000 1.02000 1.58860 0.86500 20.84390 10.20750 0.56870 51.65120 0.21560 'International Tables Volume C Table 6.1.1.4 (pp. 500-502)' 'Henke, Gullikson and Davis, At. Data and Nucl. Data Tables, 1993, 54, 2'
Dy -0.09334 4.42895 26.50700 17.63830 14.55960 2.96577 2.18020 0.20217 12.18990 111.87400 4.29728 'International Tables Volume C Table 6.1.1.4 (pp. 500-502)' 'Henke, Gullikson and Davis, At. Data and Nucl. Data Tables, 1993, 54, 2'
H 0.00000 0.00000 0.49300 0.32291 0.14019 0.04081 10.51090 26.12570 3.14236 57.79970 0.00304 'International Tables Volume C Table 6.1.1.4 (pp. 500-502)' 'Henke, Gullikson and Davis, At. Data and Nucl. Data Tables, 1993, 54, 2'
N 0.00653 0.00323 12.21260 3.13220 2.01250 1.16630 0.00570 9.89330 28.99750 0.58260 -11.52900 'International Tables Volume C Table 6.1.1.4 (pp. 500-502)' 'Henke, Gullikson and Davis, At. Data and Nucl. Data Tables, 1993, 54, 2'
O 0.01158 0.00611 3.04850 2.28680 1.54630 0.86700 13.27710 5.70110 0.32390 32.90890 0.25080 'International Tables Volume C Table 6.1.1.4 (pp. 500-502)' 'Henke, Gullikson and Davis, At. Data and Nucl. Data Tables, 1993, 54, 2'
P 0.10434 0.09671 6.43450 4.17910 1.78000 1.49080 1.90670 27.15700 0.52600 68.16450 1.11490 'International Tables Volume C Table 6.1.1.4 (pp. 500-502)' 'Henke, Gullikson and Davis, At. Data and Nucl. Data Tables, 1993, 54, 2'
Se -0.08110 2.30834 17.00060 5.81960 3.97310 4.35430 2.40980 0.27260 15.23720 43.81630 2.84090 'International Tables Volume C Table 6.1.1.4 (pp. 500-502)' 'Henke, Gullikson and Davis, At. Data and Nucl. Data Tables, 1993, 54, 2'

loop_
_geom_angle_atom_site_label_1
_geom_angle_atom_site_label_2
_geom_angle_atom_site_label_3
_geom_angle
_geom_angle_site_symmetry_1
_geom_angle_site_symmetry_3
_geom_angle_publ_flag
O10 Dy1 O9 50.23(7) . . ?
O1 Dy1 O9 71.90(9) . . ?
O1 Dy1 O10 74.29(8) . . ?
O4 Dy1 O9 69.87(10) . . ?
O4 Dy1 O10 71.29(9) . . ?
O4 Dy1 O1 139.48(10) . . ?
O8 Dy1 O9 123.66(9) . . ?
O8 Dy1 O10 73.43(9) . . ?
O8 Dy1 O1 95.52(10) . . ?
O8 Dy1 O4 94.58(11) . . ?
O7 Dy1 O9 74.36(9) . . ?
O7 Dy1 O10 124.59(9) . . ?
O7 Dy1 O1 89.51(10) . . ?
O7 Dy1 O4 92.75(11) . . ?
O7 Dy1 O8 161.96(11) . . ?
N5 Dy1 O9 25.08(7) . . ?
N5 Dy1 O10 25.22(7) . . ?
N5 Dy1 O1 72.54(9) . . ?
N5 Dy1 O4 67.19(9) . . ?
N5 Dy1 O8 98.61(9) . . ?
N5 Dy1 O7 99.42(9) . . ?
N1 Dy1 O9 139.13(11) . . ?
N1 Dy1 O10 137.85(11) . . ?
N1 Dy1 O1 74.62(11) . . ?
N1 Dy1 O4 145.75(12) . . ?
N1 Dy1 O8 82.02(11) . . ?
N1 Dy1 O7 82.65(12) . . ?
N1 Dy1 N5 147.06(11) . . ?
N2 Dy1 O9 135.74(10) . . ?
N2 Dy1 O10 135.68(11) . . ?
N2 Dy1 O1 146.42(11) . . ?
N2 Dy1 O4 73.79(11) . . ?
N2 Dy1 O8 83.13(12) . . ?
N2 Dy1 O7 83.13(12) . . ?
N2 Dy1 N5 140.96(10) . . ?
N2 Dy1 N1 71.96(13) . . ?
O4 P2 O6 108.29(17) . . ?
O5 P2 O6 106.84(16) . . ?
O5 P2 O4 114.12(18) . . ?
C20 P2 O6 110.08(16) . . ?
C20 P2 O4 112.91(16) . . ?
C20 P2 O5 104.40(17) . . ?
O2 P1 O1 113.14(16) . . ?
O3 P1 O1 113.32(17) . . ?
O3 P1 O2 103.1(2) . . ?
C1 P1 O1 114.21(16) . . ?
C1 P1 O2 103.36(16) . . ?
C1 P1 O3 108.66(18) . . ?
N5 O9 Dy1 96.96(19) . . ?
N5 O10 Dy1 94.61(18) . . ?
P1 O1 Dy1 149.93(16) . . ?
C37 O6 P2 121.8(3) . . ?
P2 O4 Dy1 163.58(18) . . ?
C46 O8 Dy1 144.5(3) . . ?
C41 O7 Dy1 157.6(3) . . ?
C16 O2 P1 121.7(3) . . ?
C18 O3 P1 127.0(3) . . ?
O9 N5 Dy1 57.96(16) . . ?
O10 N5 Dy1 60.17(16) . . ?
O10 N5 O9 117.9(3) . . ?
O11 N5 Dy1 175.3(3) . . ?
O11 N5 O9 120.7(3) . . ?
O11 N5 O10 121.4(3) . . ?
C35 O5 P2 119.6(3) . . ?
C49 N3 H3 119.3(2) . . ?
C48 N3 H3 119.3(2) . . ?
C48 N3 C49 121.4(3) . . ?
H20a C20 P2 108.24(11) . . ?
H20b C20 P2 108.24(12) . . ?
H20b C20 H20a 107.4 . . ?
C21 C20 P2 116.2(2) . . ?
C21 C20 H20a 108.24(18) . . ?
C21 C20 H20b 108.24(19) . . ?
N2 C40 Se2 178.9(3) . . ?
C2 C3 C4 123.5(3) . . ?
C8 C3 C4 116.6(3) . . ?
C8 C3 C2 119.9(3) . . ?
C33 C34 C21 123.7(3) . . ?
C29 C34 C21 118.6(3) . . ?
C29 C34 C33 117.6(3) . . ?
C42 C41 O7 121.6(4) . . ?
C44 C41 O7 121.7(4) . . ?
C44 C41 C42 116.7(4) . . ?
C43 N4 H4 119.0(3) . . ?
C45 N4 H4 119.0(3) . . ?
C45 N4 C43 122.0(4) . . ?
C34 C21 C20 119.3(3) . . ?
C22 C21 C20 119.7(3) . . ?
C22 C21 C34 121.0(3) . . ?
C39 N1 Dy1 162.7(3) . . ?
C47 C46 O8 122.6(3) . . ?
C50 C46 O8 121.3(4) . . ?
C50 C46 C47 116.1(3) . . ?
N1 C39 Se1 178.8(3) . . ?
C14 C15 C2 124.0(3) . . ?
C10 C15 C2 118.8(3) . . ?
C10 C15 C14 117.3(3) . . ?
H42 C42 C41 119.7(2) . . ?
C43 C42 C41 120.6(5) . . ?
C43 C42 H42 119.7(4) . . ?
C40 N2 Dy1 156.9(3) . . ?
H4a C4 C3 119.1(2) . . ?
C5 C4 C3 121.7(4) . . ?
C5 C4 H4a 119.1(3) . . ?
C15 C2 C3 120.4(3) . . ?
C1 C2 C3 120.4(3) . . ?
C1 C2 C15 119.2(3) . . ?
C27 C22 C21 118.9(3) . . ?
C23 C22 C21 123.9(3) . . ?
C23 C22 C27 117.2(3) . . ?
H33 C33 C34 119.0(2) . . ?
C32 C33 C34 121.9(4) . . ?
C32 C33 H33 119.0(3) . . ?
C2 C1 P1 115.4(2) . . ?
H1a C1 P1 108.42(11) . . ?
H1a C1 C2 108.42(18) . . ?
H1b C1 P1 108.42(11) . . ?
H1b C1 C2 108.42(18) . . ?
H1b C1 H1a 107.5 . . ?
H49 C49 N3 119.9(2) . . ?
C50 C49 N3 120.3(4) . . ?
C50 C49 H49 119.9(3) . . ?
H32 C32 C33 119.9(3) . . ?
C31 C32 C33 120.2(4) . . ?
C31 C32 H32 119.9(3) . . ?
H47 C47 C46 120.0(2) . . ?
C48 C47 C46 120.1(4) . . ?
C48 C47 H47 120.0(3) . . ?
C26 C27 C22 118.5(4) . . ?
C28 C27 C22 119.7(3) . . ?
C28 C27 C26 121.8(4) . . ?
H14 C14 C15 119.0(2) . . ?
C13 C14 C15 122.0(4) . . ?
C13 C14 H14 119.0(3) . . ?
C49 C50 C46 120.9(4) . . ?
H50 C50 C46 119.6(2) . . ?
H50 C50 C49 119.6(3) . . ?
H26 C26 C27 119.3(2) . . ?
C25 C26 C27 121.4(4) . . ?
C25 C26 H26 119.3(3) . . ?
C10 C11 H11 119.3(3) . . ?
C12 C11 H11 119.3(3) . . ?
C12 C11 C10 121.4(4) . . ?
H23 C23 C22 119.3(2) . . ?
C24 C23 C22 121.5(4) . . ?
C24 C23 H23 119.3(3) . . ?
C9 C8 C3 119.1(3) . . ?
C7 C8 C3 119.9(4) . . ?
C7 C8 C9 121.0(4) . . ?
C11 C10 C15 118.5(4) . . ?
C9 C10 C15 120.3(3) . . ?
C9 C10 C11 121.2(4) . . ?
H44 C44 C41 120.5(2) . . ?
C45 C44 C41 119.1(5) . . ?
C45 C44 H44 120.5(3) . . ?
C47 C48 N3 121.2(4) . . ?
H48 C48 N3 119.4(2) . . ?
H48 C48 C47 119.4(3) . . ?
H28 C28 C27 119.2(2) . . ?
C29 C28 C27 121.6(3) . . ?
C29 C28 H28 119.2(2) . . ?
C28 C29 C34 120.2(3) . . ?
C30 C29 C34 118.3(4) . . ?
C30 C29 C28 121.5(4) . . ?
C42 C43 N4 120.8(5) . . ?
H43 C43 N4 119.6(3) . . ?
H43 C43 C42 119.6(4) . . ?
H12 C12 C11 119.8(3) . . ?
C13 C12 C11 120.5(4) . . ?
C13 C12 H12 119.8(3) . . ?
C44 C45 N4 120.7(5) . . ?
H45 C45 N4 119.6(3) . . ?
H45 C45 C44 119.6(3) . . ?
H30 C30 C29 119.3(2) . . ?
C31 C30 C29 121.4(4) . . ?
C31 C30 H30 119.3(2) . . ?
H37a C37 O6 110.0(2) . . ?
H37b C37 O6 110.0(3) . . ?
H37b C37 H37a 108.4 . . ?
C38 C37 O6 108.3(4) . . ?
C38 C37 H37a 110.0(3) . . ?
C38 C37 H37b 110.0(4) . . ?
C10 C9 C8 121.6(3) . . ?
H9 C9 C8 119.2(2) . . ?
H9 C9 C10 119.2(2) . . ?
C12 C13 C14 120.3(4) . . ?
H13 C13 C14 119.9(3) . . ?
H13 C13 C12 119.9(3) . . ?
H7 C7 C8 119.6(2) . . ?
C6 C7 C8 120.8(4) . . ?
C6 C7 H7 119.6(3) . . ?
H25 C25 C26 119.8(3) . . ?
C24 C25 C26 120.5(4) . . ?
C24 C25 H25 119.8(3) . . ?
C30 C31 C32 120.6(4) . . ?
H31 C31 C32 119.7(3) . . ?
H31 C31 C30 119.7(2) . . ?
H5 C5 C4 119.5(3) . . ?
C6 C5 C4 121.0(4) . . ?
C6 C5 H5 119.5(3) . . ?
C5 C6 C7 119.9(4) . . ?
H6 C6 C7 120.0(3) . . ?
H6 C6 C5 120.0(3) . . ?
C25 C24 C23 120.9(4) . . ?
H24 C24 C23 119.6(3) . . ?
H24 C24 C25 119.6(3) . . ?
H38a C38 C37 109.5 . . ?
H38b C38 C37 109.5 . . ?
H38b C38 H38a 109.5 . . ?
H38c C38 C37 109.5 . . ?
H38c C38 H38a 109.5 . . ?
H38c C38 H38b 109.5 . . ?
H18a C18 O3 109.4(3) . . ?
H18b C18 O3 109.4(3) . . ?
H18b C18 H18a 108.0 . . ?
C19 C18 O3 111.1(4) . . ?
C19 C18 H18a 109.4(5) . . ?
C19 C18 H18b 109.4(4) . . ?
H36b C36 H36a 109.5 . . ?
H36c C36 H36a 109.5 . . ?
H36c C36 H36b 109.5 . . ?
C35 C36 H36a 109.5 . . ?
C35 C36 H36b 109.5 . . ?
C35 C36 H36c 109.5 . . ?
C36 C35 O5 110.7(4) . . ?
H35a C35 O5 109.5(3) . . ?
H35a C35 C36 109.5(4) . . ?
H35b C35 O5 109.5(2) . . ?
H35b C35 C36 109.5(3) . . ?
H35b C35 H35a 108.1 . . ?
H16a C16 O2 109.5(3) . . ?
H16b C16 O2 109.5(2) . . ?
H16b C16 H16a 108.1 . . ?
C17 C16 O2 110.7(5) . . ?
C17 C16 H16a 109.5(5) . . ?
C17 C16 H16b 109.5(4) . . ?
H19a C19 C18 109.5 . . ?
H19b C19 C18 109.5 . . ?
H19b C19 H19a 109.5 . . ?
H19c C19 C18 109.5 . . ?
H19c C19 H19a 109.5 . . ?
H19c C19 H19b 109.5 . . ?
H17a C17 C16 109.5 . . ?
H17b C17 C16 109.5 . . ?
H17b C17 H17a 109.5 . . ?
H17c C17 C16 109.5 . . ?
H17c C17 H17a 109.5 . . ?
H17c C17 H17b 109.5 . . ?

loop_
_geom_bond_atom_site_label_1
_geom_bond_atom_site_label_2
_geom_bond_distance
_geom_bond_site_symmetry_2
_geom_bond_publ_flag
Dy1 O9 2.515(3) . ?
Dy1 O10 2.563(2) . ?
Dy1 O1 2.328(3) . ?
Dy1 O4 2.317(3) . ?
Dy1 O8 2.240(2) . ?
Dy1 O7 2.228(2) . ?
Dy1 N5 2.945(3) . ?
Dy1 N1 2.468(3) . ?
Dy1 N2 2.464(4) . ?
Se1 C39 1.792(3) . ?
Se2 C40 1.784(4) . ?
P2 O6 1.577(3) . ?
P2 O4 1.462(3) . ?
P2 O5 1.563(3) . ?
P2 C20 1.793(4) . ?
P1 O1 1.483(3) . ?
P1 O2 1.562(3) . ?
P1 O3 1.556(3) . ?
P1 C1 1.795(3) . ?
O9 N5 1.258(4) . ?
O10 N5 1.259(4) . ?
O6 C37 1.473(5) . ?
O8 C46 1.274(4) . ?
O7 C41 1.271(4) . ?
O2 C16 1.458(5) . ?
O3 C18 1.426(5) . ?
N5 O11 1.227(4) . ?
O5 C35 1.469(5) . ?
N3 H3 0.8800 . ?
N3 C49 1.344(6) . ?
N3 C48 1.326(6) . ?
C20 H20a 0.9900 . ?
C20 H20b 0.9900 . ?
C20 C21 1.516(4) . ?
C40 N2 1.147(5) . ?
C3 C4 1.433(5) . ?
C3 C2 1.410(5) . ?
C3 C8 1.437(5) . ?
C34 C21 1.410(5) . ?
C34 C33 1.431(5) . ?
C34 C29 1.443(5) . ?
C41 C42 1.417(6) . ?
C41 C44 1.411(5) . ?
N4 H4 0.8800 . ?
N4 C43 1.324(8) . ?
N4 C45 1.332(8) . ?
C21 C22 1.408(5) . ?
N1 C39 1.142(5) . ?
C46 C47 1.408(6) . ?
C46 C50 1.418(5) . ?
C15 C2 1.421(5) . ?
C15 C14 1.425(5) . ?
C15 C10 1.439(5) . ?
C42 H42 0.9500 . ?
C42 C43 1.348(6) . ?
C4 H4a 0.9500 . ?
C4 C5 1.355(5) . ?
C2 C1 1.519(5) . ?
C22 C27 1.446(5) . ?
C22 C23 1.433(5) . ?
C33 H33 0.9500 . ?
C33 C32 1.354(6) . ?
C1 H1a 0.9900 . ?
C1 H1b 0.9900 . ?
C49 H49 0.9500 . ?
C49 C50 1.360(5) . ?
C32 H32 0.9500 . ?
C32 C31 1.419(6) . ?
C47 H47 0.9500 . ?
C47 C48 1.374(6) . ?
C27 C26 1.438(6) . ?
C27 C28 1.387(6) . ?
C14 H14 0.9500 . ?
C14 C13 1.352(6) . ?
C50 H50 0.9500 . ?
C26 H26 0.9500 . ?
C26 C25 1.334(7) . ?
C11 H11 0.9500 . ?
C11 C10 1.435(5) . ?
C11 C12 1.336(7) . ?
C23 H23 0.9500 . ?
C23 C24 1.350(6) . ?
C8 C9 1.402(6) . ?
C8 C7 1.423(6) . ?
C10 C9 1.384(6) . ?
C44 H44 0.9500 . ?
C44 C45 1.380(6) . ?
C48 H48 0.9500 . ?
C28 H28 0.9500 . ?
C28 C29 1.379(6) . ?
C29 C30 1.434(6) . ?
C43 H43 0.9500 . ?
C12 H12 0.9500 . ?
C12 C13 1.418(7) . ?
C45 H45 0.9500 . ?
C30 H30 0.9500 . ?
C30 C31 1.348(7) . ?
C37 H37a 0.9900 . ?
C37 H37b 0.9900 . ?
C37 C38 1.455(7) . ?
C9 H9 0.9500 . ?
C13 H13 0.9500 . ?
C7 H7 0.9500 . ?
C7 C6 1.359(7) . ?
C25 H25 0.9500 . ?
C25 C24 1.417(6) . ?
C31 H31 0.9500 . ?
C5 H5 0.9500 . ?
C5 C6 1.413(7) . ?
C6 H6 0.9500 . ?
C24 H24 0.9500 . ?
C38 H38a 0.9800 . ?
C38 H38b 0.9800 . ?
C38 H38c 0.9800 . ?
C18 H18a 0.9900 . ?
C18 H18b 0.9900 . ?
C18 C19 1.438(7) . ?
C36 H36a 0.9800 . ?
C36 H36b 0.9800 . ?
C36 H36c 0.9800 . ?
C36 C35 1.459(7) . ?
C35 H35a 0.9900 . ?
C35 H35b 0.9900 . ?
C16 H16a 0.9900 . ?
C16 H16b 0.9900 . ?
C16 C17 1.398(8) . ?
C19 H19a 0.9800 . ?
C19 H19b 0.9800 . ?
C19 H19c 0.9800 . ?
C17 H17a 0.9800 . ?
C17 H17b 0.9800 . ?
C17 H17c 0.9800 . ?

loop_
_geom_torsion_atom_site_label_1
_geom_torsion_atom_site_label_2
_geom_torsion_atom_site_label_3
_geom_torsion_atom_site_label_4
_geom_torsion
_geom_torsion_site_symmetry_1
_geom_torsion_site_symmetry_2
_geom_torsion_site_symmetry_3
_geom_torsion_site_symmetry_4
_geom_torsion_publ_flag
Dy1 O9 N5 O10 5.3(2) . . . . ?
Dy1 O9 N5 O11 -174.8(2) . . . . ?
Dy1 O10 N5 O9 -5.2(2) . . . . ?
Dy1 O10 N5 O11 174.9(2) . . . . ?
Dy1 O1 P1 O2 -126.4(3) . . . . ?
Dy1 O1 P1 O3 116.7(3) . . . . ?
Dy1 O1 P1 C1 -8.5(4) . . . . ?
Dy1 O4 P2 O6 -125.6(7) . . . . ?
Dy1 O4 P2 O5 115.6(7) . . . . ?
Dy1 O4 P2 C20 -3.4(8) . . . . ?
Dy1 O8 C46 C47 -23.3(5) . . . . ?
Dy1 O8 C46 C50 156.5(4) . . . . ?
Dy1 O7 C41 C42 -55.9(7) . . . . ?
Dy1 O7 C41 C44 124.5(7) . . . . ?
P2 O6 C37 C38 -162.4(5) . . . . ?
P2 O5 C35 C36 -107.3(5) . . . . ?
P2 C20 C21 C34 90.1(3) . . . . ?
P2 C20 C21 C22 -89.7(3) . . . . ?
P1 O2 C16 C17 146.9(6) . . . . ?
P1 O3 C18 C19 -158.9(6) . . . . ?
P1 C1 C2 C3 88.2(3) . . . . ?
P1 C1 C2 C15 -93.9(3) . . . . ?
O8 C46 C47 C48 179.6(4) . . . . ?
O8 C46 C50 C49 180.0(4) . . . . ?
O7 C41 C42 C43 -176.7(4) . . . . ?
O7 C41 C44 C45 177.3(4) . . . . ?
N3 C49 C50 C46 0.4(5) . . . . ?
N3 C48 C47 C46 0.4(5) . . . . ?
C20 C21 C34 C33 -0.1(4) . . . . ?
C20 C21 C34 C29 178.9(3) . . . . ?
C20 C21 C22 C27 -179.3(3) . . . . ?
C20 C21 C22 C23 -1.1(4) . . . . ?
C3 C4 C5 C6 0.9(4) . . . . ?
C3 C2 C15 C14 -179.2(3) . . . . ?
C3 C2 C15 C10 1.8(4) . . . . ?
C3 C8 C9 C10 0.4(4) . . . . ?
C3 C8 C7 C6 -0.1(4) . . . . ?
C34 C21 C22 C27 0.9(4) . . . . ?
C34 C21 C22 C23 179.1(3) . . . . ?
C34 C33 C32 C31 0.6(5) . . . . ?
C34 C29 C28 C27 -1.0(4) . . . . ?
C34 C29 C30 C31 -0.2(4) . . . . ?
C41 C42 C43 N4 -0.8(5) . . . . ?
C41 C44 C45 N4 -0.3(5) . . . . ?
C21 C22 C27 C26 179.3(3) . . . . ?
C21 C22 C27 C28 -0.4(4) . . . . ?
C21 C22 C23 C24 -178.1(4) . . . . ?
C15 C14 C13 C12 -0.5(5) . . . . ?
C15 C10 C11 C12 0.6(4) . . . . ?
C15 C10 C9 C8 0.9(4) . . . . ?
C4 C5 C6 C7 -0.9(5) . . . . ?
C22 C27 C26 C25 -1.7(4) . . . . ?
C22 C27 C28 C29 0.5(4) . . . . ?
C22 C23 C24 C25 -0.6(5) . . . . ?
C33 C32 C31 C30 0.7(5) . . . . ?
C32 C31 C30 C29 -0.9(5) . . . . ?
C27 C26 C25 C24 1.3(5) . . . . ?
C27 C28 C29 C30 178.0(4) . . . . ?
C14 C13 C12 C11 -1.2(5) . . . . ?
C26 C25 C24 C23 -0.1(5) . . . . ?
C11 C10 C9 C8 -177.9(4) . . . . ?
C8 C7 C6 C5 0.5(5) . . . . ?
C28 C29 C30 C31 -179.1(4) . . . . ?
